data_7046777
loop_
_publ_author_name
'Vignesh, Kuduva R.'
'Langley, Stuart K.'
'Gartshore, Christopher J.'
'Borilovi\'c, Ivana'
'Forsyth, Craig M.'
'Rajaraman, Gopalan'
'Murray, Keith S.'

_publ_section_title
;
 Rationalizing the sign and magnitude of the magnetic coupling and
 anisotropy in dinuclear manganese(iii) complexes.
;
_journal_issue 34
_journal_name_full 'Dalton transactions (Cambridge, England : 2003)'
_journal_page_first 11820
_journal_page_last 11833
_journal_paper_doi 10.1039/c8dt01410h
_journal_volume 47
_journal_year 2018
_chemical_formula_sum 'C38 H32 Cl2 F4 Mn2 N4 O14'
_chemical_formula_weight 1025.45
_space_group_crystal_system tetragonal
_space_group_IT_number 82
_space_group_name_Hall 'I -4'
_space_group_name_H-M_alt 'I -4'
_symmetry_space_group_name_Hall 'I -4'
_symmetry_space_group_name_H-M 'I -4'
_atom_sites_solution_hydrogens geom
_audit_block_doi 10.5517/ccdc.csd.cc1zlxwc
_audit_creation_method SHELXL-2016/6
_audit_update_record
;
2018-06-12 deposited with the CCDC.
2018-06-19 downloaded from the CCDC.
;
_cell_angle_alpha 90
_cell_angle_beta 90
_cell_angle_gamma 90
_cell_formula_units_Z 8
_cell_length_a 23.5015(2)
_cell_length_b 23.5015(2)
_cell_length_c 15.9233(2)
_cell_measurement_reflns_used 9821
_cell_measurement_temperature 123(2)
_cell_measurement_theta_max 75.22
_cell_measurement_theta_min 3.55
_cell_volume 8794.77(15)
_computing_cell_refinement
;
CrysAlisPro, Agilent Technologies,
Version 1.171.35.19 (release 27-10-2011 CrysAlis171 .NET)
(compiled Oct 27 2011,15:02:11)
;
_computing_data_collection
;
CrysAlisPro, Agilent Technologies,
Version 1.171.35.19 (release 27-10-2011 CrysAlis171 .NET)
(compiled Oct 27 2011,15:02:11)
;
_computing_data_reduction
;
CrysAlisPro, Agilent Technologies,
Version 1.171.35.19 (release 27-10-2011 CrysAlis171 .NET)
(compiled Oct 27 2011,15:02:11)
;
_computing_structure_refinement 'SHELXL-2016/6 (Sheldrick, 2016)'
_computing_structure_solution 'SHELXS-97 (Sheldrick, 1990)'
_diffrn_ambient_temperature 123(2)
_diffrn_measured_fraction_theta_full 0.999
_diffrn_measured_fraction_theta_max 0.993
_diffrn_measurement_device_type 'SuperNova, Dual, Cu at zero, Atlas'
_diffrn_measurement_method 'scans in phi and omega'
_diffrn_radiation_monochromator graphite
_diffrn_radiation_source 'fine-focus sealed tube'
_diffrn_radiation_type CuK\a
_diffrn_radiation_wavelength 1.54184
_diffrn_reflns_av_R_equivalents 0.0387
_diffrn_reflns_av_unetI/netI 0.0305
_diffrn_reflns_Laue_measured_fraction_full 0.999
_diffrn_reflns_Laue_measured_fraction_max 0.993
_diffrn_reflns_limit_h_max 15
_diffrn_reflns_limit_h_min -29
_diffrn_reflns_limit_k_max 29
_diffrn_reflns_limit_k_min -29
_diffrn_reflns_limit_l_max 19
_diffrn_reflns_limit_l_min -19
_diffrn_reflns_number 32225
_diffrn_reflns_point_group_measured_fraction_full 0.999
_diffrn_reflns_point_group_measured_fraction_max 0.984
_diffrn_reflns_theta_full 67.684
_diffrn_reflns_theta_max 75.804
_diffrn_reflns_theta_min 3.353
_exptl_absorpt_coefficient_mu 6.555
_exptl_absorpt_correction_T_max 0.519
_exptl_absorpt_correction_T_min 0.142
_exptl_absorpt_correction_type multi-scan
_exptl_absorpt_process_details SADABS
_exptl_crystal_colour brown
_exptl_crystal_density_diffrn 1.549
_exptl_crystal_density_method 'not measured'
_exptl_crystal_description plate
_exptl_crystal_F_000 4160
_exptl_crystal_size_max 0.5
_exptl_crystal_size_mid 0.3
_exptl_crystal_size_min 0.1
_refine_diff_density_max 0.481
_refine_diff_density_min -0.787
_refine_diff_density_rms 0.079
_refine_ls_abs_structure_details
;
 Flack x determined using 3071 quotients [(I+)-(I-)]/[(I+)+(I-)]
 (Parsons, Flack and Wagner, Acta Cryst. B69 (2013) 249-259).
;
_refine_ls_abs_structure_Flack 0.005(3)
_refine_ls_extinction_method none
_refine_ls_goodness_of_fit_ref 1.030
_refine_ls_hydrogen_treatment constr
_refine_ls_matrix_type full
_refine_ls_number_parameters 579
_refine_ls_number_reflns 9016
_refine_ls_number_restraints 34
_refine_ls_restrained_S_all 1.029
_refine_ls_R_factor_all 0.0725
_refine_ls_R_factor_gt 0.0622
_refine_ls_shift/su_max 0.000
_refine_ls_shift/su_mean 0.000
_refine_ls_structure_factor_coef Fsqd
_refine_ls_weighting_details 'w=1/[\s^2^(Fo^2^)+(0.1324P)^2^+6.0536P] where P=(Fo^2^+2Fc^2^)/3'
_refine_ls_weighting_scheme calc
_refine_ls_wR_factor_gt 0.1799
_refine_ls_wR_factor_ref 0.1926
_reflns_Friedel_coverage 0.908
_reflns_Friedel_fraction_full 0.999
_reflns_Friedel_fraction_max 0.974
_reflns_number_gt 7668
_reflns_number_total 9016
_reflns_threshold_expression 'I > 2\s(I)'
_cod_data_source_file c8dt01410h2.cif
_cod_data_source_block compound11
_cod_depositor_comments 'Adding full bibliography for 7046766--7046777.cif.'
_cod_original_cell_volume 8794.76(19)
_cod_database_code 7046777
_shelx_shelxl_version_number 2016/6
_shelx_space_group_comment
;
The symmetry employed for this shelxl refinement is uniquely defined
by the following loop, which should always be used as a source of
symmetry information in preference to the above space-group names.
They are only intended as comments.
;
_platon_squeeze_void_probe_radius 1.20

loop_
_space_group_symop_operation_xyz
'x, y, z'
'y, -x, -z'
'-x, -y, z'
'-y, x, -z'
'x+1/2, y+1/2, z+1/2'
'y+1/2, -x+1/2, -z+1/2'
'-x+1/2, -y+1/2, z+1/2'
'-y+1/2, x+1/2, -z+1/2'

loop_
_atom_site_label
_atom_site_type_symbol
_atom_site_fract_x
_atom_site_fract_y
_atom_site_fract_z
_atom_site_U_iso_or_equiv
_atom_site_adp_type
_atom_site_occupancy
_atom_site_site_symmetry_order
_atom_site_calc_flag
_atom_site_refinement_flags_posn
_atom_site_refinement_flags_adp
F4 F 0.41653(19) 0.5443(2) 0.0137(3) 0.0634(10) Uani 1 1 d . .
F3 F 0.3166(2) 0.4692(2) 0.2448(3) 0.0771(13) Uani 1 1 d . .
F1 F 0.3706(2) 0.2771(2) -0.0733(3) 0.0745(12) Uani 1 1 d . .
F2 F 0.2922(3) 0.3870(2) -0.2889(3) 0.0909(18) Uani 1 1 d . .
O12 O 0.1485(5) 0.5616(4) 0.0822(5) 0.118(3) Uani 1 1 d . .
O10 O 0.0989(3) 0.5465(4) -0.0435(8) 0.116(3) Uani 1 1 d . .
O11 O 0.1309(4) 0.6373(3) -0.0060(5) 0.099(2) Uani 1 1 d . .
O9 O 0.1943(3) 0.5665(2) -0.0456(5) 0.0778(16) Uani 1 1 d . .
C3 C 0.1416(7) 0.4539(5) -0.3261(10) 0.115(5) Uani 1 1 d . .
H3 H 0.122247 0.446856 -0.377408 0.139 Uiso 1 1 calc R U
O13 O 0.2053(2) 0.4373(3) -0.0111(4) 0.0684(13) Uani 1 1 d . .
C18 C 0.1541(6) 0.4255(5) 0.3079(7) 0.103(4) Uani 1 1 d . .
H18 H 0.138002 0.434053 0.361080 0.124 Uiso 1 1 calc R U
O1S O 0.1343(5) 0.0689(5) -0.0517(8) 0.128(3) Uani 1 1 d D U
C3S C 0.1856(8) 0.0866(12) -0.0107(17) 0.228(12) Uani 1 1 d D U
H3S1 H 0.182042 0.081241 0.050715 0.274 Uiso 1 1 calc R U
H3S2 H 0.192725 0.127414 -0.021889 0.274 Uiso 1 1 calc R U
C4S C 0.2341(10) 0.0516(11) -0.0437(18) 0.200(10) Uani 1 1 d D U
H4S1 H 0.225441 0.011073 -0.036225 0.299 Uiso 1 1 calc R U
H4S2 H 0.268892 0.061078 -0.012966 0.299 Uiso 1 1 calc R U
H4S3 H 0.239482 0.059620 -0.103585 0.299 Uiso 1 1 calc R U
C2S C 0.0876(9) 0.0957(14) -0.012(2) 0.240(13) Uani 1 1 d D U
H2S1 H 0.094491 0.137198 -0.009758 0.288 Uiso 1 1 calc R U
H2S2 H 0.085224 0.081893 0.047095 0.288 Uiso 1 1 calc R U
C1S C 0.0317(12) 0.0849(16) -0.054(3) 0.269(17) Uani 1 1 d D U
H1S1 H 0.035545 0.092261 -0.114540 0.403 Uiso 1 1 calc R U
H1S2 H 0.002665 0.110171 -0.030594 0.403 Uiso 1 1 calc R U
H1S3 H 0.020393 0.045197 -0.045433 0.403 Uiso 1 1 calc R U
Mn1 Mn 0.23630(6) 0.37783(5) 0.04226(8) 0.0626(3) Uani 1 1 d . .
Mn2 Mn 0.24520(5) 0.48660(5) -0.07284(7) 0.0543(3) Uani 1 1 d . .
Cl2 Cl 0.14297(8) 0.57841(8) -0.00162(13) 0.0665(5) Uani 1 1 d . .
Cl1 Cl 0.13795(13) 0.28425(11) -0.03405(17) 0.0901(7) Uani 1 1 d . .
N2 N 0.2834(3) 0.5402(2) -0.1579(4) 0.0538(12) Uani 1 1 d . .
O3 O 0.3005(2) 0.5088(2) 0.0133(3) 0.0567(11) Uani 1 1 d . .
O4 O 0.3116(2) 0.4260(2) 0.0805(3) 0.0597(11) Uani 1 1 d . .
N3 N 0.2628(3) 0.3121(3) 0.1193(4) 0.0637(15) Uani 1 1 d . .
O1 O 0.3027(2) 0.4228(2) -0.1230(3) 0.0542(10) Uani 1 1 d . .
C28 C 0.3912(4) 0.2547(4) -0.2135(6) 0.071(2) Uani 1 1 d . .
H28 H 0.414732 0.224146 -0.195821 0.086 Uiso 1 1 calc R U
N4 N 0.2000(3) 0.4001(3) 0.1561(5) 0.0729(18) Uani 1 1 d . .
C6 C 0.2648(4) 0.5357(3) -0.2369(5) 0.0603(17) Uani 1 1 d . .
C32 C 0.3218(3) 0.4770(3) 0.0680(4) 0.0544(15) Uani 1 1 d . .
O2 O 0.2740(3) 0.3446(2) -0.0548(3) 0.0629(12) Uani 1 1 d . .
C14 C 0.2627(4) 0.2763(4) 0.2585(6) 0.075(2) Uani 1 1 d . .
H14 H 0.251650 0.280237 0.315595 0.090 Uiso 1 1 calc R U
C25 C 0.3012(3) 0.3701(3) -0.1137(4) 0.0557(15) Uani 1 1 d . .
C9 C 0.3538(4) 0.6068(4) -0.2026(6) 0.071(2) Uani 1 1 d . .
H9 H 0.384115 0.631856 -0.188921 0.085 Uiso 1 1 calc R U
C38 C 0.4093(3) 0.5371(3) 0.0975(4) 0.0554(15) Uani 1 1 d . .
C26 C 0.3293(3) 0.3344(3) -0.1761(5) 0.0570(16) Uani 1 1 d . .
N1 N 0.1969(3) 0.4726(3) -0.1782(4) 0.0600(14) Uani 1 1 d . .
C5 C 0.2159(4) 0.4983(3) -0.2495(5) 0.0642(18) Uani 1 1 d . .
C10 C 0.3267(3) 0.5755(3) -0.1389(5) 0.0570(15) Uani 1 1 d . .
H10 H 0.338979 0.579221 -0.082273 0.068 Uiso 1 1 calc R U
C31 C 0.3250(4) 0.3435(4) -0.2618(5) 0.069(2) Uani 1 1 d . .
C15 C 0.2464(4) 0.3164(4) 0.2012(5) 0.069(2) Uani 1 1 d . .
C33 C 0.3649(3) 0.5048(3) 0.1264(4) 0.0537(15) Uani 1 1 d . .
C11 C 0.2928(4) 0.2676(4) 0.0942(6) 0.069(2) Uani 1 1 d . .
H11 H 0.303141 0.264401 0.036750 0.083 Uiso 1 1 calc R U
C16 C 0.2108(4) 0.3653(4) 0.2207(6) 0.070(2) Uani 1 1 d . .
C8 C 0.3371(5) 0.6015(4) -0.2819(6) 0.079(2) Uani 1 1 d . .
H8 H 0.355795 0.622343 -0.324942 0.095 Uiso 1 1 calc R U
C34 C 0.3602(4) 0.4993(4) 0.2124(5) 0.0638(18) Uani 1 1 d . .
C27 C 0.3643(4) 0.2877(3) -0.1562(5) 0.0636(18) Uani 1 1 d . .
C35 C 0.3985(5) 0.5233(4) 0.2682(5) 0.078(2) Uani 1 1 d . .
H35 H 0.394370 0.518321 0.327137 0.094 Uiso 1 1 calc R U
C13 C 0.2954(4) 0.2296(5) 0.2343(7) 0.081(3) Uani 1 1 d . .
H13 H 0.307442 0.201924 0.273889 0.097 Uiso 1 1 calc R U
O6 O 0.0842(5) 0.2616(5) -0.0048(6) 0.144(5) Uani 1 1 d . .
O5 O 0.1573(3) 0.3218(3) 0.0309(5) 0.0867(19) Uani 1 1 d . .
C36 C 0.4426(5) 0.5543(4) 0.2356(6) 0.080(3) Uani 1 1 d . .
H36 H 0.469175 0.571220 0.273031 0.096 Uiso 1 1 calc R U
C12 C 0.3097(4) 0.2253(5) 0.1506(7) 0.082(2) Uani 1 1 d . .
H12 H 0.330966 0.193519 0.131227 0.098 Uiso 1 1 calc R U
C37 C 0.4499(4) 0.5621(3) 0.1487(5) 0.0662(19) Uani 1 1 d . .
H37 H 0.480802 0.583251 0.126339 0.079 Uiso 1 1 calc R U
C17 C 0.1875(5) 0.3778(5) 0.2975(7) 0.096(3) Uani 1 1 d . .
H17 H 0.194519 0.353423 0.343936 0.116 Uiso 1 1 calc R U
O8 O 0.1278(4) 0.3162(4) -0.1083(5) 0.102(2) Uani 1 1 d . .
C1 C 0.1529(5) 0.4382(4) -0.1819(8) 0.082(3) Uani 1 1 d . .
H1 H 0.141160 0.419183 -0.132251 0.098 Uiso 1 1 calc R U
C4 C 0.1883(6) 0.4901(4) -0.3244(7) 0.089(3) Uani 1 1 d . .
H4 H 0.200864 0.508682 -0.374028 0.107 Uiso 1 1 calc R U
C29 C 0.3840(4) 0.2659(4) -0.2972(6) 0.075(2) Uani 1 1 d . .
H29 H 0.401859 0.242283 -0.337741 0.090 Uiso 1 1 calc R U
O7 O 0.1820(5) 0.2414(4) -0.0468(8) 0.123(3) Uani 1 1 d . .
C20 C 0.1683(5) 0.4462(5) 0.1650(8) 0.092(3) Uani 1 1 d . .
H20 H 0.161855 0.470339 0.118109 0.110 Uiso 1 1 calc R U
C7 C 0.2919(5) 0.5654(4) -0.3019(6) 0.076(2) Uani 1 1 d . .
H7 H 0.279702 0.560981 -0.358457 0.091 Uiso 1 1 calc R U
C30 C 0.3513(5) 0.3109(4) -0.3232(6) 0.080(2) Uani 1 1 d . .
H30 H 0.346774 0.319353 -0.381197 0.096 Uiso 1 1 calc R U
C2 C 0.1237(6) 0.4287(5) -0.2540(10) 0.104(4) Uani 1 1 d . .
H2 H 0.091183 0.404777 -0.254128 0.125 Uiso 1 1 calc R U
C19 C 0.1446(7) 0.4597(6) 0.2415(9) 0.115(5) Uani 1 1 d . .
H19 H 0.121748 0.492819 0.247432 0.138 Uiso 1 1 calc R U

loop_
_atom_site_aniso_label
_atom_site_aniso_U_11
_atom_site_aniso_U_22
_atom_site_aniso_U_33
_atom_site_aniso_U_23
_atom_site_aniso_U_13
_atom_site_aniso_U_12
F4 0.069(2) 0.075(2) 0.046(2) 0.0053(18) 0.0009(17) -0.0112(19)
F3 0.095(3) 0.088(3) 0.049(2) 0.006(2) 0.020(2) 0.006(3)
F1 0.080(3) 0.087(3) 0.057(2) 0.008(2) -0.009(2) 0.012(2)
F2 0.146(5) 0.073(3) 0.053(3) 0.010(2) -0.007(3) 0.020(3)
O12 0.189(9) 0.110(6) 0.055(4) 0.013(4) 0.027(5) 0.056(6)
O10 0.081(4) 0.094(5) 0.175(9) 0.035(6) -0.026(5) 0.002(4)
O11 0.136(6) 0.068(4) 0.094(5) 0.006(3) 0.028(5) 0.030(4)
O9 0.084(4) 0.066(3) 0.084(4) -0.008(3) 0.025(3) 0.012(3)
C3 0.158(12) 0.076(6) 0.112(9) 0.011(6) -0.073(9) -0.032(7)
O13 0.063(3) 0.080(3) 0.062(3) 0.007(3) 0.003(2) -0.012(3)
C18 0.143(10) 0.096(7) 0.072(6) 0.011(5) 0.050(7) -0.005(7)
O1S 0.127(3) 0.128(3) 0.128(3) 0.0004(14) -0.0006(14) 0.0008(14)
C3S 0.228(12) 0.228(12) 0.228(12) 0.0000(15) -0.0003(15) 0.0000(15)
C4S 0.199(11) 0.200(11) 0.200(11) 0.001(3) 0.000(3) -0.001(3)
C2S 0.240(13) 0.240(13) 0.240(13) -0.0002(15) 0.0002(15) 0.0001(15)
C1S 0.269(17) 0.269(17) 0.269(17) 0.000(3) 0.000(3) 0.000(3)
Mn1 0.0679(7) 0.0670(7) 0.0528(6) 0.0086(5) 0.0061(5) -0.0117(5)
Mn2 0.0594(6) 0.0585(6) 0.0449(5) 0.0016(4) 0.0002(4) -0.0049(5)
Cl2 0.0647(10) 0.0691(10) 0.0658(10) 0.0099(8) 0.0038(8) 0.0129(8)
Cl1 0.1085(18) 0.0881(15) 0.0738(14) 0.0088(11) -0.0130(12) -0.0277(13)
N2 0.060(3) 0.052(3) 0.049(3) 0.000(2) 0.002(2) 0.000(2)
O3 0.065(3) 0.062(3) 0.043(2) 0.004(2) -0.002(2) -0.004(2)
O4 0.067(3) 0.062(3) 0.050(3) 0.005(2) 0.002(2) -0.007(2)
N3 0.064(4) 0.069(4) 0.058(4) 0.012(3) 0.003(3) -0.018(3)
O1 0.063(3) 0.048(2) 0.052(3) 0.0015(19) 0.001(2) -0.0002(19)
C28 0.080(5) 0.065(4) 0.069(5) -0.003(4) -0.003(4) -0.009(4)
N4 0.077(4) 0.082(4) 0.060(4) 0.009(3) 0.018(3) -0.016(4)
C6 0.079(5) 0.055(4) 0.047(4) -0.003(3) -0.004(3) 0.001(3)
C32 0.062(4) 0.057(4) 0.044(3) -0.004(3) 0.009(3) -0.006(3)
O2 0.084(3) 0.053(2) 0.051(3) 0.002(2) 0.001(2) -0.012(2)
C14 0.063(4) 0.092(6) 0.069(5) 0.017(4) 0.010(4) -0.012(4)
C25 0.064(4) 0.060(4) 0.043(3) 0.003(3) -0.007(3) -0.010(3)
C9 0.073(5) 0.065(4) 0.075(5) 0.017(4) 0.000(4) -0.005(4)
C38 0.063(4) 0.058(4) 0.045(3) -0.002(3) -0.006(3) 0.005(3)
C26 0.071(4) 0.047(3) 0.053(4) 0.002(3) -0.007(3) -0.015(3)
N1 0.067(4) 0.051(3) 0.062(4) -0.004(3) -0.011(3) -0.002(3)
C5 0.087(5) 0.056(4) 0.049(4) 0.000(3) -0.014(4) 0.001(4)
C10 0.060(4) 0.054(4) 0.056(4) 0.004(3) -0.004(3) -0.009(3)
C31 0.098(6) 0.060(4) 0.050(4) 0.000(3) -0.006(4) -0.005(4)
C15 0.064(4) 0.089(5) 0.053(4) 0.010(4) 0.008(3) -0.026(4)
C33 0.066(4) 0.056(3) 0.039(3) -0.002(3) 0.000(3) 0.005(3)
C11 0.071(5) 0.076(5) 0.060(4) 0.008(4) 0.007(3) -0.013(4)
C16 0.074(5) 0.075(5) 0.062(4) 0.004(4) 0.019(4) -0.016(4)
C8 0.098(7) 0.068(5) 0.072(5) 0.026(4) -0.001(5) -0.010(4)
C34 0.078(5) 0.073(5) 0.040(3) -0.002(3) 0.005(3) 0.010(4)
C27 0.077(5) 0.057(4) 0.056(4) -0.001(3) -0.007(3) -0.012(3)
C35 0.097(6) 0.091(6) 0.047(4) -0.008(4) -0.010(4) 0.021(5)
C13 0.068(5) 0.102(7) 0.072(5) 0.022(5) 0.000(4) -0.020(5)
O6 0.148(8) 0.204(11) 0.079(5) 0.028(6) -0.036(5) -0.116(8)
O5 0.084(4) 0.097(4) 0.079(4) 0.002(3) -0.003(3) -0.030(3)
C36 0.095(6) 0.079(5) 0.066(5) -0.018(4) -0.027(5) 0.014(5)
C12 0.080(6) 0.083(6) 0.081(6) 0.018(5) 0.011(5) -0.007(4)
C37 0.074(5) 0.063(4) 0.062(5) -0.008(3) -0.011(4) 0.004(4)
C17 0.112(8) 0.109(8) 0.067(6) 0.025(5) 0.021(5) -0.029(7)
O8 0.124(6) 0.104(5) 0.079(5) 0.023(4) -0.015(4) -0.025(5)
C1 0.084(6) 0.069(5) 0.092(7) -0.002(5) -0.028(5) -0.009(4)
C4 0.133(9) 0.064(5) 0.069(5) 0.000(4) -0.039(6) -0.009(5)
C29 0.091(6) 0.071(5) 0.064(5) -0.015(4) 0.015(4) -0.014(4)
O7 0.162(8) 0.080(5) 0.128(8) -0.004(5) -0.013(7) 0.012(5)
C20 0.113(8) 0.080(6) 0.083(7) 0.013(5) 0.031(6) 0.015(6)
C7 0.109(7) 0.068(5) 0.051(4) 0.015(4) -0.001(4) 0.012(5)
C30 0.114(7) 0.071(5) 0.054(4) -0.006(4) -0.003(5) 0.000(5)
C2 0.103(8) 0.084(7) 0.126(11) 0.003(7) -0.045(7) -0.018(6)
C19 0.151(12) 0.092(7) 0.101(9) 0.021(6) 0.060(9) 0.022(7)

loop_
_atom_type_symbol
_atom_type_description
_atom_type_scat_dispersion_real
_atom_type_scat_dispersion_imag
_atom_type_scat_source
C C 0.0181 0.0091 'International Tables Vol C Tables 4.2.6.8 and 6.1.1.4'
H H 0.0000 0.0000 'International Tables Vol C Tables 4.2.6.8 and 6.1.1.4'
N N 0.0311 0.0180 'International Tables Vol C Tables 4.2.6.8 and 6.1.1.4'
O O 0.0492 0.0322 'International Tables Vol C Tables 4.2.6.8 and 6.1.1.4'
F F 0.0727 0.0534 'International Tables Vol C Tables 4.2.6.8 and 6.1.1.4'
Mn Mn -0.5299 2.8052 'International Tables Vol C Tables 4.2.6.8 and 6.1.1.4'
Cl Cl 0.3639 0.7018 'International Tables Vol C Tables 4.2.6.8 and 6.1.1.4'

loop_
_geom_angle_atom_site_label_1
_geom_angle_atom_site_label_2
_geom_angle_atom_site_label_3
_geom_angle
Cl2 O9 Mn2 134.8(4)
C2 C3 C4 119.7(11)
C2 C3 H3 120.2
C4 C3 H3 120.2
Mn2 O13 Mn1 123.6(3)
C19 C18 C17 119.1(10)
C19 C18 H18 120.4
C17 C18 H18 120.4
C2S O1S C3S 108.6(17)
O1S C3S C4S 108.7(19)
O1S C3S H3S1 110.0
C4S C3S H3S1 110.0
O1S C3S H3S2 110.0
C4S C3S H3S2 110.0
H3S1 C3S H3S2 108.3
C3S C4S H4S1 109.5
C3S C4S H4S2 109.5
H4S1 C4S H4S2 109.5
C3S C4S H4S3 109.5
H4S1 C4S H4S3 109.5
H4S2 C4S H4S3 109.5
O1S C2S C1S 114(2)
O1S C2S H2S1 108.9
C1S C2S H2S1 108.9
O1S C2S H2S2 108.9
C1S C2S H2S2 108.9
H2S1 C2S H2S2 107.7
C2S C1S H1S1 109.5
C2S C1S H1S2 109.5
H1S1 C1S H1S2 109.5
C2S C1S H1S3 109.5
H1S1 C1S H1S3 109.5
H1S2 C1S H1S3 109.5
O13 Mn1 O2 97.0(3)
O13 Mn1 N3 170.7(3)
O2 Mn1 N3 92.0(3)
O13 Mn1 N4 92.9(3)
O2 Mn1 N4 170.0(3)
N3 Mn1 N4 78.1(3)
O13 Mn1 O4 93.3(2)
O2 Mn1 O4 93.4(2)
N3 Mn1 O4 88.8(2)
N4 Mn1 O4 87.7(3)
O13 Mn1 O5 94.7(3)
O2 Mn1 O5 94.4(3)
N3 Mn1 O5 82.0(3)
N4 Mn1 O5 83.1(3)
O4 Mn1 O5 168.1(2)
O13 Mn1 Mn2 28.14(17)
O2 Mn1 Mn2 80.38(15)
N3 Mn1 Mn2 158.52(19)
N4 Mn1 Mn2 109.3(2)
O4 Mn1 Mn2 71.83(14)
O5 Mn1 Mn2 118.4(2)
O13 Mn2 O3 97.8(2)
O13 Mn2 N1 93.2(3)
O3 Mn2 N1 168.9(2)
O13 Mn2 N2 171.7(3)
O3 Mn2 N2 90.5(2)
N1 Mn2 N2 78.5(3)
O13 Mn2 O1 94.6(2)
O3 Mn2 O1 91.6(2)
N1 Mn2 O1 86.2(2)
N2 Mn2 O1 84.8(2)
O13 Mn2 O9 98.9(3)
O3 Mn2 O9 89.8(2)
N1 Mn2 O9 89.8(3)
N2 Mn2 O9 81.3(2)
O1 Mn2 O9 166.1(2)
O13 Mn2 Mn1 28.24(19)
O3 Mn2 Mn1 81.53(15)
N1 Mn2 Mn1 107.99(18)
N2 Mn2 Mn1 155.35(18)
O1 Mn2 Mn1 72.23(13)
O9 Mn2 Mn1 121.68(17)
O12 Cl2 O11 110.0(5)
O12 Cl2 O9 109.6(5)
O11 Cl2 O9 109.8(4)
O12 Cl2 O10 111.2(7)
O11 Cl2 O10 110.0(5)
O9 Cl2 O10 106.1(5)
O8 Cl1 O5 109.2(5)
O8 Cl1 O6 108.4(6)
O5 Cl1 O6 105.7(5)
O8 Cl1 O7 111.6(7)
O5 Cl1 O7 107.4(6)
O6 Cl1 O7 114.2(7)
C6 N2 C10 120.6(7)
C6 N2 Mn2 115.3(5)
C10 N2 Mn2 123.9(5)
C32 O3 Mn2 126.5(5)
C32 O4 Mn1 127.8(5)
C11 N3 C15 119.8(8)
C11 N3 Mn1 124.9(6)
C15 N3 Mn1 115.3(6)
C25 O1 Mn2 128.6(5)
C27 C28 C29 119.2(9)
C27 C28 H28 120.4
C29 C28 H28 120.4
C20 N4 C16 121.7(8)
C20 N4 Mn1 122.3(7)
C16 N4 Mn1 116.1(6)
N2 C6 C7 120.5(8)
N2 C6 C5 115.8(7)
C7 C6 C5 123.7(8)
O4 C32 O3 127.6(7)
O4 C32 C33 116.5(7)
O3 C32 C33 115.9(6)
C25 O2 Mn1 128.3(5)
C15 C14 C13 120.8(9)
C15 C14 H14 119.6
C13 C14 H14 119.6
O1 C25 O2 124.4(7)
O1 C25 C26 118.5(6)
O2 C25 C26 117.0(6)
C8 C9 C10 120.3(8)
C8 C9 H9 119.9
C10 C9 H9 119.9
F4 C38 C33 119.7(6)
F4 C38 C37 116.1(7)
C33 C38 C37 124.2(7)
C31 C26 C27 112.6(8)
C31 C26 C25 123.3(7)
C27 C26 C25 124.1(7)
C1 N1 C5 119.5(8)
C1 N1 Mn2 124.8(7)
C5 N1 Mn2 115.4(5)
N1 C5 C4 120.6(9)
N1 C5 C6 114.2(7)
C4 C5 C6 125.2(8)
N2 C10 C9 120.1(7)
N2 C10 H10 120.0
C9 C10 H10 120.0
F2 C31 C26 118.2(8)
F2 C31 C30 116.6(8)
C26 C31 C30 125.2(9)
N3 C15 C14 120.5(9)
N3 C15 C16 115.1(8)
C14 C15 C16 124.3(8)
C38 C33 C34 116.6(7)
C38 C33 C32 122.6(6)
C34 C33 C32 120.8(7)
N3 C11 C12 121.4(8)
N3 C11 H11 119.3
C12 C11 H11 119.3
N4 C16 C17 118.6(9)
N4 C16 C15 115.3(7)
C17 C16 C15 126.1(9)
C9 C8 C7 119.9(8)
C9 C8 H8 120.1
C7 C8 H8 120.1
F3 C34 C33 119.3(7)
F3 C34 C35 117.6(7)
C33 C34 C35 123.1(9)
F1 C27 C28 120.0(8)
F1 C27 C26 115.4(7)
C28 C27 C26 124.6(8)
C36 C35 C34 117.8(8)
C36 C35 H35 121.1
C34 C35 H35 121.1
C12 C13 C14 117.4(10)
C12 C13 H13 121.3
C14 C13 H13 121.3
Cl1 O5 Mn1 132.0(5)
C35 C36 C37 122.3(8)
C35 C36 H36 118.9
C37 C36 H36 118.9
C13 C12 C11 119.9(11)
C13 C12 H12 120.0
C11 C12 H12 120.0
C38 C37 C36 116.1(9)
C38 C37 H37 121.9
C36 C37 H37 121.9
C16 C17 C18 120.5(10)
C16 C17 H17 119.7
C18 C17 H17 119.7
N1 C1 C2 122.5(12)
N1 C1 H1 118.7
C2 C1 H1 118.7
C5 C4 C3 118.4(11)
C5 C4 H4 120.8
C3 C4 H4 120.8
C30 C29 C28 120.8(9)
C30 C29 H29 119.6
C28 C29 H29 119.6
N4 C20 C19 120.8(11)
N4 C20 H20 119.6
C19 C20 H20 119.6
C8 C7 C6 118.6(8)
C8 C7 H7 120.7
C6 C7 H7 120.7
C29 C30 C31 117.5(9)
C29 C30 H30 121.2
C31 C30 H30 121.2
C1 C2 C3 119.2(12)
C1 C2 H2 120.4
C3 C2 H2 120.4
C18 C19 C20 119.3(12)
C18 C19 H19 120.4
C20 C19 H19 120.4

loop_
_geom_bond_atom_site_label_1
_geom_bond_atom_site_label_2
_geom_bond_distance
F4 C38 1.356(8)
F3 C34 1.347(10)
F1 C27 1.352(10)
F2 C31 1.350(11)
O12 Cl2 1.398(7)
O10 Cl2 1.442(9)
O11 Cl2 1.415(7)
O9 Cl2 1.423(6)
O9 Mn2 2.267(6)
C3 C2 1.36(2)
C3 C4 1.388(17)
C3 H3 0.9500
O13 Mn2 1.785(5)
O13 Mn1 1.791(6)
C18 C19 1.347(19)
C18 C17 1.378(18)
C18 H18 0.9500
O1S C2S 1.418(14)
O1S C3S 1.432(13)
C3S C4S 1.4998(15)
C3S H3S1 0.9900
C3S H3S2 0.9900
C4S H4S1 0.9800
C4S H4S2 0.9800
C4S H4S3 0.9800
C2S C1S 1.5001(15)
C2S H2S1 0.9900
C2S H2S2 0.9900
C1S H1S1 0.9800
C1S H1S2 0.9800
C1S H1S3 0.9800
Mn1 O2 1.946(6)
Mn1 N3 2.068(7)
Mn1 N4 2.071(7)
Mn1 O4 2.188(5)
Mn1 O5 2.284(6)
Mn1 Mn2 3.1523(16)
Mn2 O3 1.960(5)
Mn2 N1 2.052(6)
Mn2 N2 2.057(6)
Mn2 O1 2.171(5)
Cl1 O8 1.420(8)
Cl1 O5 1.433(8)
Cl1 O6 1.449(9)
Cl1 O7 1.458(10)
N2 C6 1.335(10)
N2 C10 1.347(9)
O3 C32 1.252(9)
O4 C32 1.239(9)
N3 C11 1.323(12)
N3 C15 1.365(11)
O1 C25 1.246(9)
C28 C27 1.354(13)
C28 C29 1.370(14)
C28 H28 0.9500
N4 C20 1.321(14)
N4 C16 1.340(12)
C6 C7 1.401(12)
C6 C5 1.461(12)
C32 C33 1.522(10)
O2 C25 1.282(9)
C14 C15 1.367(13)
C14 C13 1.393(16)
C14 H14 0.9500
C25 C26 1.459(11)
C9 C8 1.328(14)
C9 C10 1.406(11)
C9 H9 0.9500
C38 C33 1.369(11)
C38 C37 1.385(11)
C26 C31 1.385(11)
C26 C27 1.407(11)
N1 C1 1.313(12)
N1 C5 1.361(11)
C5 C4 1.372(12)
C10 H10 0.9500
C31 C30 1.388(14)
C15 C16 1.455(14)
C33 C34 1.380(10)
C11 C12 1.397(14)
C11 H11 0.9500
C16 C17 1.371(14)
C8 C7 1.398(15)
C8 H8 0.9500
C34 C35 1.385(13)
C35 C36 1.369(16)
C35 H35 0.9500
C13 C12 1.377(15)
C13 H13 0.9500
C36 C37 1.407(14)
C36 H36 0.9500
C12 H12 0.9500
C37 H37 0.9500
C17 H17 0.9500
C1 C2 1.356(17)
C1 H1 0.9500
C4 H4 0.9500
C29 C30 1.370(14)
C29 H29 0.9500
C20 C19 1.376(17)
C20 H20 0.9500
C7 H7 0.9500
C30 H30 0.9500
C2 H2 0.9500
C19 H19 0.9500

loop_
_platon_squeeze_void_nr
_platon_squeeze_void_average_x
_platon_squeeze_void_average_y
_platon_squeeze_void_average_z
_platon_squeeze_void_volume
_platon_squeeze_void_count_electrons
_platon_squeeze_void_content
1 0.000 0.500 0.072 374 104 ' '
2 0.500 1.000 -0.102 374 104 ' '
